data_4311868
loop_
_publ_author_name
'John F. Lehmann'
'Gary J. Schrobilgen'
'Karl O. Christe'
'Andreas Kornath'
'Reijo J. Suontamo'

_publ_section_title
;
 X-ray Crystal Structures of [XF6][Sb2F11] (X = Cl, Br, I); 35,37Cl,
 79,81Br, and 127I NMR Studies and Electronic Structure Calculations of
 the XF6+ Cations
;
_journal_name_full 'Inorganic Chemistry'
_journal_page_first 6905
_journal_page_last 6921
_journal_paper_doi 10.1021/ic040015o
_journal_volume 43
_journal_year 2004
_chemical_formula_sum 'Br2 F17 Sb2'
_chemical_formula_weight 726.32
_chemical_name_systematic
;
  ?
;
_space_group_IT_number 14
_symmetry_cell_setting monoclinic
_symmetry_space_group_name_Hall '-P 2yn'
_symmetry_space_group_name_H-M 'P 1 21/n 1'
_atom_sites_solution_hydrogens geom
_atom_sites_solution_primary direct
_atom_sites_solution_secondary difmap
_audit_creation_method SHELXL-97
_cell_angle_alpha 90.00
_cell_angle_beta 97.558(4)
_cell_angle_gamma 90.00
_cell_formula_units_Z 4
_cell_length_a 11.930(2)
_cell_length_b 8.4918(15)
_cell_length_c 12.103(2)
_cell_measurement_temperature 143(2)
_cell_volume 1215.5(4)
_computing_structure_refinement 'SHELXL-97 (Sheldrick, 1997)'
_computing_structure_solution 'SHELXS-97 (Sheldrick, 1990)'
_diffrn_ambient_temperature 143(2)
_diffrn_measured_fraction_theta_full 0.913
_diffrn_measured_fraction_theta_max 0.913
_diffrn_radiation_monochromator graphite
_diffrn_radiation_source 'fine-focus sealed tube'
_diffrn_radiation_type MoK\a
_diffrn_radiation_wavelength 0.71073
_diffrn_reflns_av_R_equivalents 0.0711
_diffrn_reflns_av_sigmaI/netI 0.0866
_diffrn_reflns_limit_h_max 14
_diffrn_reflns_limit_h_min -15
_diffrn_reflns_limit_k_max 11
_diffrn_reflns_limit_k_min -11
_diffrn_reflns_limit_l_max 14
_diffrn_reflns_limit_l_min -15
_diffrn_reflns_number 10838
_diffrn_reflns_theta_full 28.96
_diffrn_reflns_theta_max 28.96
_diffrn_reflns_theta_min 2.25
_exptl_absorpt_coefficient_mu 11.227
_exptl_crystal_density_diffrn 3.969
_exptl_crystal_density_method 'not measured'
_exptl_crystal_F_000 1300
_refine_diff_density_max 2.980
_refine_diff_density_min -2.430
_refine_diff_density_rms 0.320
_refine_ls_extinction_coef 0.00045(9)
_refine_ls_extinction_expression Fc^*^=kFc[1+0.001xFc^2^\l^3^/sin(2\q)]^-1/4^
_refine_ls_extinction_method SHELXL
_refine_ls_goodness_of_fit_ref 1.142
_refine_ls_hydrogen_treatment mixed
_refine_ls_matrix_type full
_refine_ls_number_parameters 185
_refine_ls_number_reflns 2946
_refine_ls_number_restraints 0
_refine_ls_restrained_S_all 1.142
_refine_ls_R_factor_all 0.1171
_refine_ls_R_factor_gt 0.0707
_refine_ls_shift/su_max 0.000
_refine_ls_shift/su_mean 0.000
_refine_ls_structure_factor_coef Fsqd
_refine_ls_weighting_details 'calc w=1/[\s^2^(Fo^2^)+(0.0215P)^2^+58.9173P] where P=(Fo^2^+2Fc^2^)/3'
_refine_ls_weighting_scheme calc
_refine_ls_wR_factor_gt 0.1462
_refine_ls_wR_factor_ref 0.1577
_reflns_number_gt 1943
_reflns_number_total 2946
_reflns_threshold_expression >2sigma(I)
_cod_data_source_file ic040015o_2.cif
_cod_data_source_block BrF6+Sb2F11-
_cod_database_code 4311868

loop_
_symmetry_equiv_pos_as_xyz
'x, y, z'
'-x+1/2, y+1/2, -z+1/2'
'-x, -y, -z'
'x-1/2, -y-1/2, z-1/2'

loop_
_atom_site_label
_atom_site_type_symbol
_atom_site_fract_x
_atom_site_fract_y
_atom_site_fract_z
_atom_site_U_iso_or_equiv
_atom_site_adp_type
_atom_site_occupancy
_atom_site_symmetry_multiplicity
_atom_site_calc_flag
_atom_site_refinement_flags
_atom_site_disorder_assembly
_atom_site_disorder_group
Sb2 Sb 0.80970(9) 0.02153(11) 0.34413(8) 0.0186(3) Uani 1 1 d . . .
Sb1 Sb 0.72664(9) 0.00216(13) 0.64334(8) 0.0220(3) Uani 1 1 d . . .
F16 F 0.8922(8) -0.1649(11) 0.3451(8) 0.029(2) Uani 1 1 d . . .
F17 F 0.6755(7) -0.0876(12) 0.3310(7) 0.029(2) Uani 1 1 d . . .
F14 F 0.7330(9) 0.2057(11) 0.3666(8) 0.034(2) Uani 1 1 d . . .
F15 F 0.9446(8) 0.1299(12) 0.3793(9) 0.035(2) Uani 1 1 d . . .
F7 F 0.6486(9) 0.0174(13) 0.7650(8) 0.042(3) Uani 1 1 d . . .
F13 F 0.8039(8) 0.0500(11) 0.1913(7) 0.029(2) Uani 1 1 d . . .
F9 F 0.8542(9) -0.0727(17) 0.7288(8) 0.053(4) Uani 1 1 d . . .
F12 F 0.8154(7) -0.0152(11) 0.5103(7) 0.027(2) Uani 1 1 d . . .
F8 F 0.6830(11) -0.2005(13) 0.6055(10) 0.048(3) Uani 1 1 d . . .
F11 F 0.6095(10) 0.0799(18) 0.5437(10) 0.065(4) Uani 1 1 d . . .
F10 F 0.7858(14) 0.2044(14) 0.6538(11) 0.077(5) Uani 1 1 d . . .
Br2 Br 0.5000 0.0000 1.0000 0.0175(4) Uani 1 2 d S . .
F6 F 0.4224(8) 0.1449(11) 1.0451(8) 0.029(2) Uani 1 1 d . . .
F5 F 0.4368(8) 0.0275(12) 0.8711(7) 0.031(2) Uani 1 1 d . . .
F4 F 0.5998(8) 0.1289(11) 0.9781(9) 0.031(2) Uani 1 1 d . . .
Br1 Br 1.0000 0.0000 1.0000 0.0205(5) Uani 1 2 d S . .
F3 F 1.1383(7) 0.0203(11) 1.0360(8) 0.030(2) Uani 1 1 d . . .
F2 F 0.9767(9) 0.1575(11) 1.0746(8) 0.030(2) Uani 1 1 d . . .
F1 F 1.0086(8) 0.1155(11) 0.8884(8) 0.027(2) Uani 1 1 d . . .

loop_
_atom_site_aniso_label
_atom_site_aniso_U_11
_atom_site_aniso_U_22
_atom_site_aniso_U_33
_atom_site_aniso_U_23
_atom_site_aniso_U_13
_atom_site_aniso_U_12
Sb2 0.0237(5) 0.0177(5) 0.0150(5) -0.0008(4) 0.0052(4) 0.0006(4)
Sb1 0.0289(5) 0.0195(5) 0.0195(5) -0.0031(4) 0.0100(4) -0.0024(4)
F16 0.039(6) 0.027(5) 0.021(5) -0.001(4) 0.009(4) 0.016(4)
F17 0.022(5) 0.056(6) 0.008(4) 0.006(4) 0.002(4) -0.008(4)
F14 0.052(7) 0.026(5) 0.026(5) 0.003(4) 0.014(5) 0.014(5)
F15 0.033(6) 0.037(6) 0.038(6) -0.010(5) 0.016(5) -0.010(4)
F7 0.061(7) 0.040(6) 0.033(6) -0.004(5) 0.033(5) 0.001(6)
F13 0.041(6) 0.033(5) 0.014(5) 0.006(4) 0.008(4) 0.004(4)
F9 0.031(6) 0.119(11) 0.009(5) 0.013(6) -0.001(4) 0.006(6)
F12 0.029(5) 0.035(5) 0.016(4) 0.004(4) 0.001(3) 0.009(4)
F8 0.070(8) 0.032(6) 0.044(7) -0.012(5) 0.013(6) -0.024(6)
F11 0.041(7) 0.109(11) 0.050(8) 0.035(8) 0.018(6) 0.044(7)
F10 0.145(14) 0.043(7) 0.060(9) -0.026(7) 0.072(9) -0.047(8)
Br2 0.0192(9) 0.0194(10) 0.0144(9) -0.0043(9) 0.0040(7) 0.0022(8)
F6 0.034(6) 0.027(5) 0.028(6) -0.002(4) 0.014(5) 0.013(4)
F5 0.037(5) 0.042(6) 0.012(4) 0.003(4) -0.009(4) 0.004(5)
F4 0.032(6) 0.026(5) 0.036(6) -0.004(4) 0.009(5) -0.004(4)
Br1 0.0194(9) 0.0220(11) 0.0202(10) -0.0022(9) 0.0027(8) -0.0008(9)
F3 0.020(4) 0.033(5) 0.037(5) 0.005(5) 0.004(4) -0.002(4)
F2 0.042(6) 0.027(5) 0.022(6) -0.008(4) 0.008(5) 0.001(4)
F1 0.034(5) 0.030(5) 0.016(5) 0.008(4) 0.001(4) 0.006(4)

loop_
_atom_type_symbol
_atom_type_description
_atom_type_scat_dispersion_real
_atom_type_scat_dispersion_imag
_atom_type_scat_source
F F 0.0171 0.0103 'International Tables Vol C Tables 4.2.6.8 and 6.1.1.4'
Br Br -0.2901 2.4595 'International Tables Vol C Tables 4.2.6.8 and 6.1.1.4'
Sb Sb -0.5866 1.5461 'International Tables Vol C Tables 4.2.6.8 and 6.1.1.4'

loop_
_geom_angle_atom_site_label_1
_geom_angle_atom_site_label_2
_geom_angle_atom_site_label_3
_geom_angle
_geom_angle_site_symmetry_1
_geom_angle_site_symmetry_3
_geom_angle_publ_flag
F17 Sb2 F14 89.8(5) . . ?
F17 Sb2 F15 171.8(4) . . ?
F14 Sb2 F15 88.8(5) . . ?
F17 Sb2 F13 93.5(4) . . ?
F14 Sb2 F13 94.7(4) . . ?
F15 Sb2 F13 94.7(4) . . ?
F17 Sb2 F16 91.4(5) . . ?
F14 Sb2 F16 171.3(4) . . ?
F15 Sb2 F16 88.8(5) . . ?
F13 Sb2 F16 93.8(4) . . ?
F17 Sb2 F12 85.6(4) . . ?
F14 Sb2 F12 86.4(4) . . ?
F15 Sb2 F12 86.2(4) . . ?
F13 Sb2 F12 178.6(4) . . ?
F16 Sb2 F12 85.1(4) . . ?
F9 Sb1 F8 90.2(6) . . ?
F9 Sb1 F11 173.0(5) . . ?
F8 Sb1 F11 90.4(7) . . ?
F9 Sb1 F7 92.4(5) . . ?
F8 Sb1 F7 96.2(5) . . ?
F11 Sb1 F7 94.5(5) . . ?
F9 Sb1 F10 90.1(7) . . ?
F8 Sb1 F10 167.6(5) . . ?
F11 Sb1 F10 87.8(8) . . ?
F7 Sb1 F10 96.2(5) . . ?
F9 Sb1 F12 86.7(4) . . ?
F8 Sb1 F12 84.0(5) . . ?
F11 Sb1 F12 86.4(4) . . ?
F7 Sb1 F12 179.1(4) . . ?
F10 Sb1 F12 83.6(5) . . ?
Sb2 F12 Sb1 144.7(4) . . ?
F5 Br2 F5 180.000(3) . 3_657 ?
F5 Br2 F4 90.2(5) . . ?
F5 Br2 F4 89.8(5) 3_657 . ?
F5 Br2 F4 89.8(5) . 3_657 ?
F5 Br2 F4 90.2(5) 3_657 3_657 ?
F4 Br2 F4 180.0(5) . 3_657 ?
F5 Br2 F6 90.0(5) . . ?
F5 Br2 F6 90.0(5) 3_657 . ?
F4 Br2 F6 90.4(5) . . ?
F4 Br2 F6 89.6(5) 3_657 . ?
F5 Br2 F6 90.0(5) . 3_657 ?
F5 Br2 F6 90.0(5) 3_657 3_657 ?
F4 Br2 F6 89.6(5) . 3_657 ?
F4 Br2 F6 90.4(5) 3_657 3_657 ?
F6 Br2 F6 180.0(6) . 3_657 ?
F2 Br1 F2 180.000(3) 3_757 . ?
F2 Br1 F3 89.7(5) 3_757 . ?
F2 Br1 F3 90.3(5) . . ?
F2 Br1 F3 90.3(5) 3_757 3_757 ?
F2 Br1 F3 89.7(5) . 3_757 ?
F3 Br1 F3 180.000(2) . 3_757 ?
F2 Br1 F1 90.0(5) 3_757 . ?
F2 Br1 F1 90.0(5) . . ?
F3 Br1 F1 89.3(5) . . ?
F3 Br1 F1 90.7(5) 3_757 . ?
F2 Br1 F1 90.0(5) 3_757 3_757 ?
F2 Br1 F1 90.0(5) . 3_757 ?
F3 Br1 F1 90.7(5) . 3_757 ?
F3 Br1 F1 89.3(5) 3_757 3_757 ?
F1 Br1 F1 180.000(3) . 3_757 ?

loop_
_geom_bond_atom_site_label_1
_geom_bond_atom_site_label_2
_geom_bond_distance
_geom_bond_site_symmetry_2
_geom_bond_publ_flag
Sb2 F17 1.838(9) . ?
Sb2 F14 1.850(9) . ?
Sb2 F15 1.854(10) . ?
Sb2 F13 1.858(9) . ?
Sb2 F16 1.863(9) . ?
Sb2 F12 2.027(8) . ?
Sb1 F9 1.837(10) . ?
Sb1 F8 1.838(10) . ?
Sb1 F11 1.844(11) . ?
Sb1 F7 1.847(9) . ?
Sb1 F10 1.855(11) . ?
Sb1 F12 2.046(9) . ?
Br2 F5 1.657(8) . ?
Br2 F5 1.657(8) 3_657 ?
Br2 F4 1.664(10) . ?
Br2 F4 1.664(10) 3_657 ?
Br2 F6 1.674(9) . ?
Br2 F6 1.674(9) 3_657 ?
Br1 F2 1.657(9) 3_757 ?
Br1 F2 1.657(9) . ?
Br1 F3 1.659(8) . ?
Br1 F3 1.659(8) 3_757 ?
Br1 F1 1.684(9) . ?
Br1 F1 1.684(9) 3_757 ?
